data_2239965
loop_
_publ_author_name
'Buvaylo, Elena A.'
'Kokozay, Vladimir N.'
'Vassilyeva, Olga Yu.'
'Skelton, Brian W.'

_publ_section_title
;
 Crystal structure of
 bis(2-{[(pyridin-2-yl)methylidene]amino}benzoato-\k^3^<i>N</i>,<i>N</i>',<i>O</i>)cobalt(II)
 <i>N</i>,<i>N</i>-dimethylformamide sesquisolvate
;
_journal_coeditor_code WM5044
_journal_issue 10
_journal_name_full 'Acta Crystallographica Section E'
_journal_page_first 164
_journal_page_last 166
_journal_paper_doi 10.1107/S1600536814019485
_journal_volume 70
_journal_year 2014
_chemical_formula_iupac '[Co (C13 H9 N2 O2)2], 1.5C3 H7 N O'
_chemical_formula_moiety 'C26 H18 Co N4 O4, 1.5(C3 H7 N O)'
_chemical_formula_sum 'C30.5 H28.5 Co N5.5 O5.5'
_chemical_formula_weight 619.02
_chemical_name_systematic
;Bis(2-{[(pyridin-2-yl)methylidene]amino}benzoato-\k^3^<i>N</i>,<i>N</i>',<i>O</i>)cobalt(II)
<i>N</i>,<i>N</i>-dimethylformamide sesquisolvate
;
_space_group_IT_number 2
_symmetry_cell_setting triclinic
_symmetry_space_group_name_Hall '-P 1'
_symmetry_space_group_name_H-M 'P -1'
_atom_sites_solution_hydrogens geom
_atom_sites_solution_primary direct
_atom_sites_solution_secondary difmap
_audit_creation_method 'WinGX routine CIF_UPDATE'
_cell_angle_alpha 110.061(7)
_cell_angle_beta 103.559(6)
_cell_angle_gamma 101.430(6)
_cell_formula_units_Z 2
_cell_length_a 8.4361(6)
_cell_length_b 13.2603(10)
_cell_length_c 13.8664(10)
_cell_measurement_reflns_used 10672
_cell_measurement_temperature 100(2)
_cell_measurement_theta_max 34.4503
_cell_measurement_theta_min 2.8267
_cell_volume 1348.9(2)
_computing_cell_refinement
;
CrysAlis PRO (Agilent, 2011)
;
_computing_data_collection
;
CrysAlis PRO (Agilent, 2011)
;
_computing_data_reduction
;
CrysAlis PRO (Agilent, 2011)
;
_computing_molecular_graphics
;
ORTEPII (Johnson, 1976) and DIAMOND (Brandenburg, 1999)
;
_computing_publication_material 'publCIF (Westrip, 2010)'
_computing_structure_refinement 'SHELXL97 (Sheldrick, 2008)'
_computing_structure_solution 'SIR92 (Altomare <i>et al.</i>, 1994)'
_diffrn_ambient_temperature 100(2)
_diffrn_detector_area_resol_mean 16.0009
_diffrn_measured_fraction_theta_full 0.994
_diffrn_measured_fraction_theta_max 0.976
_diffrn_measurement_device_type 'Oxford Diffraction Xcalibur'
_diffrn_measurement_method '\w scans'
_diffrn_radiation_monochromator graphite
_diffrn_radiation_type MoK\a
_diffrn_radiation_wavelength 0.71073
_diffrn_reflns_av_R_equivalents 0.0356
_diffrn_reflns_limit_h_max 13
_diffrn_reflns_limit_h_min -12
_diffrn_reflns_limit_k_max 19
_diffrn_reflns_limit_k_min -20
_diffrn_reflns_limit_l_max 21
_diffrn_reflns_limit_l_min -21
_diffrn_reflns_number 33209
_diffrn_reflns_theta_full 33.5
_diffrn_reflns_theta_max 34
_diffrn_reflns_theta_min 2.83
_exptl_absorpt_coefficient_mu 0.692
_exptl_absorpt_correction_T_max 0.898
_exptl_absorpt_correction_T_min 0.821
_exptl_absorpt_correction_type analytical
_exptl_absorpt_process_details
;
[<i>CrysAlis PRO</i> (Agilent, 2011) using an expression derived by
Clark &
Reid (1995)]
;
_exptl_crystal_colour red-brown
_exptl_crystal_density_diffrn 1.524
_exptl_crystal_density_method 'not measured'
_exptl_crystal_description block
_exptl_crystal_F_000 642
_exptl_crystal_size_max 0.40
_exptl_crystal_size_mid 0.30
_exptl_crystal_size_min 0.18
_refine_diff_density_max 0.744
_refine_diff_density_min -0.542
_refine_ls_extinction_method none
_refine_ls_goodness_of_fit_ref 1.052
_refine_ls_hydrogen_treatment constr
_refine_ls_matrix_type full
_refine_ls_number_parameters 410
_refine_ls_number_reflns 10748
_refine_ls_number_restraints 35
_refine_ls_restrained_S_all 1.105
_refine_ls_R_factor_all 0.0639
_refine_ls_R_factor_gt 0.0481
_refine_ls_shift/su_max 0.006
_refine_ls_shift/su_mean 0
_refine_ls_structure_factor_coef Fsqd
_refine_ls_weighting_details 'calc w=1/[\s^2^(Fo^2^)+(0.0594P)^2^+0.4745P] where P=(Fo^2^+2Fc^2^)/3'
_refine_ls_weighting_scheme calc
_refine_ls_wR_factor_gt 0.1184
_refine_ls_wR_factor_ref 0.1265
_reflns_number_gt 8599
_reflns_number_total 10748
_reflns_threshold_expression I>2\s(I)
_cod_data_source_file wm5044sup1.cif
_cod_data_source_block I
_cod_original_formula_sum 'C30.50 H28.50 Co N5.50 O5.50'
_cod_database_code 2239965
_cod_database_fobs_code 2239965

loop_
_symmetry_equiv_pos_as_xyz
'x, y, z'
'-x, -y, -z'

loop_
_atom_site_type_symbol
_atom_site_label
_atom_site_fract_x
_atom_site_fract_y
_atom_site_fract_z
_atom_site_U_iso_or_equiv
_atom_site_adp_type
_atom_site_calc_flag
_atom_site_refinement_flags
_atom_site_occupancy
_atom_site_symmetry_multiplicity
_atom_site_disorder_assembly
_atom_site_disorder_group
Co Co1 0.50566(3) 0.996180(17) 0.747260(16) 0.01696(6) Uani d . 1 1 . .
N N11 0.28320(17) 0.91486(12) 0.60369(11) 0.0197(2) Uani d . 1 1 . .
C C12 0.2706(2) 0.97508(14) 0.54251(12) 0.0194(3) Uani d . 1 1 . .
C C13 0.1383(2) 0.93697(15) 0.44446(14) 0.0255(3) Uani d . 1 1 . .
H H13 0.1345 0.9792 0.4012 0.031 Uiso calc R 1 1 . .
C C14 0.0121(2) 0.83562(17) 0.41152(15) 0.0307(4) Uani d . 1 1 . .
H H14 -0.0801 0.8077 0.3453 0.037 Uiso calc R 1 1 . .
C C15 0.0221(2) 0.77579(16) 0.47596(15) 0.0289(4) Uani d . 1 1 . .
H H15 -0.0645 0.7073 0.4556 0.035 Uiso calc R 1 1 . .
C C16 0.1607(2) 0.81754(15) 0.57109(14) 0.0245(3) Uani d . 1 1 . .
H H16 0.1687 0.7755 0.6144 0.029 Uiso calc R 1 1 . .
C C10 0.4017(2) 1.08481(13) 0.58651(12) 0.0192(3) Uani d . 1 1 . .
H H10 0.4017 1.131 0.5472 0.023 Uiso calc R 1 1 . .
N N10 0.51714(16) 1.11742(11) 0.67961(10) 0.0170(2) Uani d . 1 1 . .
C C21 0.7536(2) 1.26504(14) 0.83458(12) 0.0205(3) Uani d . 1 1 . .
C C22 0.65025(19) 1.22222(13) 0.72478(12) 0.0174(3) Uani d . 1 1 . .
C C23 0.6816(2) 1.28292(14) 0.66229(13) 0.0240(3) Uani d . 1 1 . .
H H23 0.6106 1.2552 0.5888 0.029 Uiso calc R 1 1 . .
C C24 0.8144(2) 1.38261(15) 0.70634(14) 0.0277(3) Uani d . 1 1 . .
H H24 0.833 1.4234 0.6634 0.033 Uiso calc R 1 1 . .
C C25 0.9208(2) 1.42328(16) 0.81350(15) 0.0285(4) Uani d . 1 1 . .
H H25 1.0149 1.4901 0.8431 0.034 Uiso calc R 1 1 . .
C C26 0.8883(2) 1.36573(15) 0.87639(14) 0.0269(3) Uani d . 1 1 . .
H H26 0.9591 1.3952 0.9501 0.032 Uiso calc R 1 1 . .
C C20 0.7319(2) 1.21453(15) 0.91605(13) 0.0240(3) Uani d . 1 1 . .
O O21 0.69029(16) 1.10880(10) 0.88645(9) 0.0232(2) Uani d . 1 1 . .
O O22 0.7636(3) 1.28251(13) 1.01092(11) 0.0475(4) Uani d . 1 1 . .
N N31 0.31332(17) 1.02612(12) 0.82016(11) 0.0203(2) Uani d . 1 1 . .
C C32 0.2642(2) 0.94913(14) 0.85884(12) 0.0197(3) Uani d . 1 1 . .
C C33 0.1204(2) 0.93994(16) 0.89184(13) 0.0257(3) Uani d . 1 1 . .
H H33 0.0913 0.8875 0.9222 0.031 Uiso calc R 1 1 . .
C C34 0.0202(2) 1.00887(17) 0.87943(13) 0.0284(4) Uani d . 1 1 . .
H H34 -0.0811 1.0023 0.8986 0.034 Uiso calc R 1 1 . .
C C35 0.0694(2) 1.08726(17) 0.83884(13) 0.0270(3) Uani d . 1 1 . .
H H35 0.0025 1.1352 0.8296 0.032 Uiso calc R 1 1 . .
C C36 0.2188(2) 1.09467(16) 0.81177(13) 0.0245(3) Uani d . 1 1 . .
H H36 0.255 1.1504 0.7864 0.029 Uiso calc R 1 1 . .
C C30 0.3667(2) 0.87175(14) 0.85948(12) 0.0205(3) Uani d . 1 1 . .
H H30 0.3484 0.821 0.8931 0.025 Uiso calc R 1 1 . .
N N30 0.48205(17) 0.87471(11) 0.81309(10) 0.0181(2) Uani d . 1 1 . .
C C41 0.6719(2) 0.78101(13) 0.73476(12) 0.0207(3) Uani d . 1 1 . .
C C42 0.5915(2) 0.80600(13) 0.81452(12) 0.0199(3) Uani d . 1 1 . .
C C43 0.6270(2) 0.76728(15) 0.89722(14) 0.0271(3) Uani d . 1 1 . .
H H43 0.5707 0.7825 0.9501 0.033 Uiso calc R 1 1 . .
C C44 0.7429(3) 0.70727(16) 0.90256(15) 0.0329(4) Uani d . 1 1 . .
H H44 0.7668 0.6823 0.9594 0.039 Uiso calc R 1 1 . .
C C45 0.8246(3) 0.68328(15) 0.82488(15) 0.0313(4) Uani d . 1 1 . .
H H45 0.9061 0.6434 0.8293 0.038 Uiso calc R 1 1 . .
C C46 0.7858(2) 0.71809(14) 0.74084(14) 0.0261(3) Uani d . 1 1 . .
H H46 0.838 0.6987 0.6861 0.031 Uiso calc R 1 1 . .
C C40 0.6515(2) 0.81957(14) 0.64211(13) 0.0214(3) Uani d . 1 1 . .
O O41 0.63573(16) 0.91724(11) 0.65820(10) 0.0244(2) Uani d . 1 1 . .
O O42 0.6581(2) 0.75447(12) 0.55549(10) 0.0344(3) Uani d . 1 1 . .
C C101 0.2797(3) 0.5260(2) 0.53693(17) 0.0462(6) Uani d D 1 1 . .
H H10A 0.1781 0.5472 0.5112 0.069 Uiso calc R 1 1 . .
H H10B 0.2719 0.4523 0.4839 0.069 Uiso calc R 1 1 . .
H H10C 0.3825 0.5826 0.5457 0.069 Uiso calc R 1 1 . .
C C102 0.4048(3) 0.4635(2) 0.6791(2) 0.0492(6) Uani d D 1 1 . .
H H10D 0.5229 0.5046 0.6912 0.074 Uiso calc R 1 1 . .
H H10E 0.3748 0.3864 0.6245 0.074 Uiso calc R 1 1 . .
H H10F 0.3947 0.4615 0.7475 0.074 Uiso calc RD 1 1 . .
N N101 0.2892(2) 0.52022(14) 0.64083(13) 0.0314(3) Uani d D 1 1 . .
C C103 0.2097(2) 0.57619(16) 0.70349(15) 0.0292(4) Uani d D 1 1 . .
H H103 0.2267 0.5737 0.7728 0.035 Uiso calc R 1 1 . .
O O101 0.1172(2) 0.63017(13) 0.68000(13) 0.0384(3) Uani d D 1 1 . .
C C201 0.6583(8) 0.4774(8) 1.0471(4) 0.074(2) Uani d PDU 0.5 1 A -1
H H20A 0.6872 0.5372 1.1196 0.11 Uiso calc PR 0.5 1 A -1
H H20B 0.7402 0.4981 1.0122 0.11 Uiso calc PR 0.5 1 A -1
H H20C 0.6635 0.4067 1.0537 0.11 Uiso calc PR 0.5 1 A -1
C C202 0.4086(11) 0.5472(7) 1.0070(9) 0.094(3) Uani d PDU 0.5 1 A -1
H H20D 0.4843 0.62 1.0193 0.141 Uiso calc PR 0.5 1 A -1
H H20E 0.3758 0.5541 1.0718 0.141 Uiso calc PR 0.5 1 A -1
H H20F 0.3056 0.5245 0.9445 0.141 Uiso calc PR 0.5 1 A -1
N N201 0.4968(10) 0.4635(6) 0.9856(6) 0.0754(17) Uani d PDU 0.5 1 A -1
C C203 0.4235(7) 0.3681(6) 0.9046(5) 0.0535(12) Uani d PDU 0.5 1 A -1
H H203 0.4778 0.312 0.8829 0.064 Uiso calc PR 0.5 1 A -1
O O201 0.2772(15) 0.3581(9) 0.8592(9) 0.211(4) Uani d PDU 0.5 1 A -1

loop_
_atom_site_aniso_label
_atom_site_aniso_U_11
_atom_site_aniso_U_22
_atom_site_aniso_U_33
_atom_site_aniso_U_12
_atom_site_aniso_U_13
_atom_site_aniso_U_23
Co1 0.01868(10) 0.01863(11) 0.01563(10) 0.00464(7) 0.00591(7) 0.00978(8)
N11 0.0208(6) 0.0218(6) 0.0165(5) 0.0045(5) 0.0054(5) 0.0092(5)
C12 0.0192(6) 0.0232(7) 0.0163(6) 0.0063(5) 0.0056(5) 0.0091(5)
C13 0.0258(8) 0.0286(8) 0.0208(7) 0.0062(6) 0.0038(6) 0.0123(6)
C14 0.0247(8) 0.0347(10) 0.0249(8) 0.0029(7) -0.0012(6) 0.0127(7)
C15 0.0231(8) 0.0294(9) 0.0267(8) -0.0005(6) 0.0024(6) 0.0112(7)
C16 0.0243(7) 0.0252(8) 0.0224(7) 0.0019(6) 0.0055(6) 0.0124(6)
C10 0.0223(7) 0.0213(7) 0.0171(6) 0.0071(5) 0.0075(5) 0.0107(5)
N10 0.0191(6) 0.0183(6) 0.0157(5) 0.0061(5) 0.0067(4) 0.0084(5)
C21 0.0247(7) 0.0207(7) 0.0176(6) 0.0041(6) 0.0087(5) 0.0102(5)
C22 0.0207(6) 0.0172(6) 0.0170(6) 0.0059(5) 0.0082(5) 0.0087(5)
C23 0.0317(8) 0.0237(8) 0.0182(7) 0.0058(6) 0.0082(6) 0.0120(6)
C24 0.0372(9) 0.0241(8) 0.0243(8) 0.0040(7) 0.0110(7) 0.0149(7)
C25 0.0335(9) 0.0239(8) 0.0271(8) 0.0017(7) 0.0096(7) 0.0133(7)
C26 0.0305(8) 0.0235(8) 0.0213(7) -0.0004(6) 0.0046(6) 0.0102(6)
C20 0.0273(8) 0.0249(8) 0.0182(7) 0.0017(6) 0.0070(6) 0.0108(6)
O21 0.0260(6) 0.0228(6) 0.0201(5) 0.0040(4) 0.0039(4) 0.0123(4)
O22 0.0860(13) 0.0276(7) 0.0186(6) -0.0018(8) 0.0160(7) 0.0088(5)
N31 0.0203(6) 0.0258(7) 0.0176(6) 0.0068(5) 0.0067(5) 0.0118(5)
C32 0.0200(7) 0.0224(7) 0.0140(6) 0.0021(5) 0.0055(5) 0.0068(5)
C33 0.0246(8) 0.0298(8) 0.0192(7) 0.0005(6) 0.0102(6) 0.0082(6)
C34 0.0200(7) 0.0399(10) 0.0181(7) 0.0039(7) 0.0076(6) 0.0056(7)
C35 0.0238(8) 0.0385(10) 0.0179(7) 0.0132(7) 0.0063(6) 0.0089(7)
C36 0.0252(8) 0.0333(9) 0.0208(7) 0.0130(7) 0.0092(6) 0.0143(7)
C30 0.0245(7) 0.0208(7) 0.0145(6) 0.0023(6) 0.0056(5) 0.0086(5)
N30 0.0202(6) 0.0179(6) 0.0139(5) 0.0025(5) 0.0033(4) 0.0071(4)
C41 0.0233(7) 0.0172(7) 0.0171(6) 0.0034(5) 0.0027(5) 0.0060(5)
C42 0.0233(7) 0.0165(6) 0.0158(6) 0.0035(5) 0.0019(5) 0.0063(5)
C43 0.0380(9) 0.0236(8) 0.0184(7) 0.0082(7) 0.0044(6) 0.0108(6)
C44 0.0454(11) 0.0269(9) 0.0228(8) 0.0134(8) 0.0002(7) 0.0121(7)
C45 0.0380(10) 0.0210(8) 0.0285(8) 0.0120(7) 0.0002(7) 0.0082(7)
C46 0.0278(8) 0.0207(7) 0.0236(7) 0.0071(6) 0.0033(6) 0.0056(6)
C40 0.0207(7) 0.0247(8) 0.0191(7) 0.0066(6) 0.0062(5) 0.0098(6)
O41 0.0304(6) 0.0269(6) 0.0244(6) 0.0114(5) 0.0145(5) 0.0153(5)
O42 0.0531(9) 0.0341(7) 0.0206(6) 0.0208(7) 0.0145(6) 0.0107(5)
C101 0.0517(13) 0.0484(13) 0.0279(9) 0.0014(11) 0.0207(10) 0.0063(9)
C102 0.0334(11) 0.0434(13) 0.0490(13) 0.0134(10) 0.0020(10) 0.0004(11)
N101 0.0294(8) 0.0303(8) 0.0251(7) 0.0033(6) 0.0089(6) 0.0035(6)
C103 0.0306(9) 0.0291(9) 0.0251(8) 0.0031(7) 0.0119(7) 0.0094(7)
O101 0.0432(8) 0.0358(8) 0.0400(8) 0.0142(7) 0.0170(7) 0.0165(7)
C201 0.036(3) 0.148(6) 0.030(2) 0.033(3) 0.004(2) 0.031(3)
C202 0.055(4) 0.078(5) 0.136(6) 0.025(4) 0.035(5) 0.024(5)
N201 0.049(2) 0.115(4) 0.071(3) 0.016(4) 0.020(3) 0.053(4)
C203 0.043(3) 0.079(4) 0.056(3) 0.033(3) 0.019(2) 0.039(3)
O201 0.227(7) 0.144(6) 0.183(7) 0.017(6) 0.015(6) 0.032(6)

loop_
_atom_type_symbol
_atom_type_description
_atom_type_scat_dispersion_real
_atom_type_scat_dispersion_imag
_atom_type_scat_source
C C 0.0033 0.0016 'International Tables Vol C Tables 4.2.6.8 and 6.1.1.4'
H H 0 0 'International Tables Vol C Tables 4.2.6.8 and 6.1.1.4'
N N 0.0061 0.0033 'International Tables Vol C Tables 4.2.6.8 and 6.1.1.4'
O O 0.0106 0.006 'International Tables Vol C Tables 4.2.6.8 and 6.1.1.4'
Co Co 0.3494 0.9721 'International Tables Vol C Tables 4.2.6.8 and 6.1.1.4'

loop_
_exptl_crystal_face_index_h
_exptl_crystal_face_index_k
_exptl_crystal_face_index_l
_exptl_crystal_face_perp_dist
0 0 -1 0.1393
0 -1 3 0.1528
-1 0 0 0.1158
1 -1 0 0.1238
3 -2 -1 0.1225
0 1 0 0.0623
0 -1 0 0.1191

loop_
_geom_angle_atom_site_label_1
_geom_angle_atom_site_label_2
_geom_angle_atom_site_label_3
_geom_angle
O41 Co1 O21 103.70(5)
O41 Co1 N30 89.97(5)
O21 Co1 N30 90.57(5)
O41 Co1 N10 91.81(5)
O21 Co1 N10 90.92(5)
N30 Co1 N10 177.35(5)
O41 Co1 N31 161.53(6)
O21 Co1 N31 90.55(5)
N30 Co1 N31 78.03(5)
N10 Co1 N31 99.76(5)
O41 Co1 N11 87.74(5)
O21 Co1 N11 164.36(5)
N30 Co1 N11 100.20(5)
N10 Co1 N11 77.91(5)
N31 Co1 N11 80.75(5)
C16 N11 C12 118.76(14)
C16 N11 Co1 128.75(11)
C12 N11 Co1 112.47(10)
N11 C12 C13 122.22(15)
N11 C12 C10 116.19(13)
C13 C12 C10 121.57(15)
C14 C13 C12 118.33(16)
C14 C13 H13 120.8
C12 C13 H13 120.8
C15 C14 C13 119.39(16)
C15 C14 H14 120.3
C13 C14 H14 120.3
C14 C15 C16 118.94(17)
C14 C15 H15 120.5
C16 C15 H15 120.5
N11 C16 C15 122.28(16)
N11 C16 H16 118.9
C15 C16 H16 118.9
N10 C10 C12 118.75(14)
N10 C10 H10 120.6
C12 C10 H10 120.6
C10 N10 C22 120.97(13)
C10 N10 Co1 114.38(11)
C22 N10 Co1 124.31(10)
C26 C21 C22 118.32(14)
C26 C21 C20 115.13(14)
C22 C21 C20 126.52(14)
C23 C22 C21 119.32(14)
C23 C22 N10 121.59(14)
C21 C22 N10 119.08(13)
C24 C23 C22 120.89(15)
C24 C23 H23 119.6
C22 C23 H23 119.6
C23 C24 C25 120.10(15)
C23 C24 H24 120.0
C25 C24 H24 120.0
C26 C25 C24 119.40(17)
C26 C25 H25 120.3
C24 C25 H25 120.3
C25 C26 C21 121.91(16)
C25 C26 H26 119.0
C21 C26 H26 119.0
O22 C20 O21 123.53(15)
O22 C20 C21 116.35(15)
O21 C20 C21 120.06(14)
C20 O21 Co1 124.57(11)
C36 N31 C32 118.68(14)
C36 N31 Co1 127.42(11)
C32 N31 Co1 112.43(11)
N31 C32 C33 122.15(16)
N31 C32 C30 116.05(13)
C33 C32 C30 121.74(15)
C34 C33 C32 118.64(16)
C34 C33 H33 120.7
C32 C33 H33 120.7
C35 C34 C33 119.31(15)
C35 C34 H34 120.3
C33 C34 H34 120.3
C34 C35 C36 118.72(17)
C34 C35 H35 120.6
C36 C35 H35 120.6
N31 C36 C35 122.40(16)
N31 C36 H36 118.8
C35 C36 H36 118.8
N30 C30 C32 118.03(14)
N30 C30 H30 121.0
C32 C30 H30 121.0
C30 N30 C42 121.33(14)
C30 N30 Co1 114.82(11)
C42 N30 Co1 123.70(10)
C46 C41 C42 118.51(15)
C46 C41 C40 115.46(15)
C42 C41 C40 126.01(15)
C43 C42 C41 119.54(16)
C43 C42 N30 120.99(15)
C41 C42 N30 119.40(14)
C44 C43 C42 120.71(17)
C44 C43 H43 119.6
C42 C43 H43 119.6
C43 C44 C45 120.18(17)
C43 C44 H44 119.9
C45 C44 H44 119.9
C46 C45 C44 119.41(17)
C46 C45 H45 120.3
C44 C45 H45 120.3
C45 C46 C41 121.60(17)
C45 C46 H46 119.2
C41 C46 H46 119.2
O42 C40 O41 123.49(15)
O42 C40 C41 116.99(15)
O41 C40 C41 119.46(14)
C40 O41 Co1 127.35(11)
N101 C101 H10A 109.5
N101 C101 H10B 109.5
H10A C101 H10B 109.5
N101 C101 H10C 109.5
H10A C101 H10C 109.5
H10B C101 H10C 109.5
N101 C102 H10D 109.5
N101 C102 H10E 109.5
H10D C102 H10E 109.5
N101 C102 H10F 109.5
H10D C102 H10F 109.5
H10E C102 H10F 109.5
C103 N101 C101 120.47(19)
C103 N101 C102 121.65(18)
C101 N101 C102 117.44(19)
O101 C103 N101 126.04(18)
O101 C103 H103 117.0
N101 C103 H103 117.0
C203 N201 C201 115.3(7)
C203 N201 C202 120.1(8)
C201 N201 C202 124.6(7)
O201 C203 N201 111.9(8)
O201 C203 H203 124.1
N201 C203 H203 124.1

loop_
_geom_bond_atom_site_label_1
_geom_bond_atom_site_label_2
_geom_bond_distance
_geom_bond_publ_flag
Co1 O41 2.0072(12) y
Co1 O21 2.0181(13) y
Co1 N30 2.1057(13) y
Co1 N10 2.1189(13) y
Co1 N31 2.1358(14) y
Co1 N11 2.1498(14) y
N11 C16 1.338(2) ?
N11 C16 1.338(2) ?
N11 C12 1.351(2) ?
C12 C13 1.394(2) ?
C12 C10 1.466(2) ?
C13 C14 1.390(3) ?
C13 H13 0.9500 ?
C14 C15 1.383(3) ?
C14 H14 0.9500 ?
C15 C16 1.390(2) ?
C15 H15 0.9500 ?
C16 H16 0.9500 ?
C10 N10 1.289(2) ?
C10 H10 0.9500 ?
N10 C22 1.428(2) ?
C21 C26 1.403(2) ?
C21 C22 1.410(2) ?
C21 C20 1.525(2) ?
C22 C23 1.404(2) ?
C23 C24 1.384(2) ?
C23 H23 0.9500 ?
C24 C25 1.392(3) ?
C24 H24 0.9500 ?
C25 C26 1.380(2) ?
C25 H25 0.9500 ?
C26 H26 0.9500 ?
C20 O22 1.241(2) ?
C20 O21 1.265(2) ?
N31 C36 1.339(2) ?
N31 C32 1.347(2) ?
C32 C33 1.391(2) ?
C32 C30 1.468(2) ?
C33 C34 1.387(3) ?
C33 H33 0.9500 ?
C34 C35 1.382(3) ?
C34 H34 0.9500 ?
C35 C36 1.392(2) ?
C35 H35 0.9500 ?
C36 H36 0.9500 ?
C30 N30 1.288(2) ?
C30 H30 0.9500 ?
N30 C42 1.421(2) ?
C41 C46 1.398(2) ?
C41 C42 1.409(2) ?
C41 C40 1.524(2) ?
C42 C43 1.404(2) ?
C43 C44 1.382(3) ?
C43 H43 0.9500 ?
C44 C45 1.392(3) ?
C44 H44 0.9500 ?
C45 C46 1.389(3) ?
C45 H45 0.9500 ?
C46 H46 0.9500 ?
C40 O42 1.237(2) ?
C40 O41 1.276(2) ?
C101 N101 1.453(3) ?
C101 H10A 0.9800 ?
C101 H10B 0.9800 ?
C101 H10C 0.9800 ?
C102 N101 1.456(3) ?
C102 H10D 0.9800 ?
C102 H10E 0.9800 ?
C102 H10F 0.9800 ?
N101 C103 1.336(2) ?
C103 O101 1.221(2) ?
C103 H103 0.9500 ?
C201 N201 1.366(9) ?
C201 H20A 0.9800 ?
C201 H20B 0.9800 ?
C201 H20C 0.9800 ?
C202 N201 1.442(10) ?
C202 H20D 0.9800 ?
C202 H20E 0.9800 ?
C202 H20F 0.9800 ?
N201 C203 1.278(9) ?
C203 O201 1.204(11) ?
C203 H203 0.9500 ?

loop_
_geom_hbond_atom_site_label_D
_geom_hbond_atom_site_label_H
_geom_hbond_atom_site_label_A
_geom_hbond_site_symmetry_A
_geom_hbond_distance_DH
_geom_hbond_distance_HA
_geom_hbond_distance_DA
_geom_hbond_angle_DHA
C10 H10 O42 2_676 0.95 2.46 3.393(2) 169
C102 H10E O42 2_666 0.98 2.46 3.369(3) 154
C16 H16 O101 ? 0.95 2.41 3.326(3) 163
C201 H20C O22 1_545 0.98 1.97 2.819(10) 143
C23 H23 O42 2_676 0.95 2.60 3.454(2) 150
C30 H30 O22 2_677 0.95 2.42 3.344(3) 163
C36 H36 O201 1_565 0.95 2.54 3.235(13) 130
